data_2222159
loop_
_publ_author_name
'Saif Ullah Khan, Muhammad'
'Akhter, Zareen'
'Bolte, Michael'
'Cheema, Sajjad A.'
'Siddiqi, Humaira M.'

_publ_section_title
;
 6-(4-Nitrophenoxy)hexanol
;
_journal_coeditor_code TK2444
_journal_issue 6
_journal_name_full 'Acta Crystallographica Section E'
_journal_page_first o1285
_journal_paper_doi 10.1107/S160053680901722X
_journal_volume 65
_journal_year 2009
_chemical_formula_iupac 'C12 H17 N O4'
_chemical_formula_moiety 'C12 H17 N O4'
_chemical_formula_sum 'C12 H17 N O4'
_chemical_formula_weight 239.27
_chemical_name_systematic
;
6-(4-Nitrophenoxy)hexanol
;
_space_group_IT_number 2
_symmetry_cell_setting triclinic
_symmetry_space_group_name_Hall '-P 1'
_symmetry_space_group_name_H-M 'P -1'
_atom_sites_solution_hydrogens geom
_atom_sites_solution_primary direct
_atom_sites_solution_secondary difmap
_audit_creation_method SHELXL-97
_cell_angle_alpha 96.993(9)
_cell_angle_beta 103.818(10)
_cell_angle_gamma 99.516(10)
_cell_formula_units_Z 2
_cell_length_a 5.4410(7)
_cell_length_b 10.2270(11)
_cell_length_c 11.3333(14)
_cell_measurement_reflns_used 4859
_cell_measurement_temperature 173(2)
_cell_measurement_theta_max 25.6
_cell_measurement_theta_min 3.8
_cell_volume 595.34(13)
_computing_cell_refinement 'X-Area (Stoe & Cie, 2001)'
_computing_data_collection 'X-Area (Stoe & Cie, 2001)'
_computing_data_reduction 'X-Area (Stoe & Cie, 2001)'
_computing_molecular_graphics 'PLATON (Spek, 2009)'
_computing_publication_material 'SHELXL97 (Sheldrick, 2008)'
_computing_structure_refinement 'SHELXL97 (Sheldrick, 2008)'
_computing_structure_solution 'SHELXS97 (Sheldrick, 2008)'
_diffrn_ambient_temperature 173(2)
_diffrn_measured_fraction_theta_full 0.996
_diffrn_measured_fraction_theta_max 0.996
_diffrn_measurement_device_type 'STOE IPDS II two-circle-diffractometer'
_diffrn_measurement_method \w
_diffrn_radiation_monochromator graphite
_diffrn_radiation_source 'fine-focus sealed tube'
_diffrn_radiation_type MoK\a
_diffrn_radiation_wavelength 0.71073
_diffrn_reflns_av_R_equivalents 0.074
_diffrn_reflns_av_sigmaI/netI 0.063
_diffrn_reflns_limit_h_max 6
_diffrn_reflns_limit_h_min -6
_diffrn_reflns_limit_k_max 12
_diffrn_reflns_limit_k_min -12
_diffrn_reflns_limit_l_max 13
_diffrn_reflns_limit_l_min -13
_diffrn_reflns_number 5002
_diffrn_reflns_theta_full 25.0
_diffrn_reflns_theta_max 25.0
_diffrn_reflns_theta_min 3.8
_diffrn_standards_number 0
_exptl_absorpt_coefficient_mu 0.100
_exptl_absorpt_correction_type none
_exptl_crystal_colour yellow
_exptl_crystal_density_diffrn 1.335
_exptl_crystal_density_method 'not measured'
_exptl_crystal_description plate
_exptl_crystal_F_000 256
_exptl_crystal_size_max 0.25
_exptl_crystal_size_mid 0.24
_exptl_crystal_size_min 0.12
_refine_diff_density_max 0.31
_refine_diff_density_min -0.33
_refine_ls_extinction_coef 0.029(8)
_refine_ls_extinction_expression Fc^*^=kFc[1+0.001xFc^2^\l^3^/sin(2\q)]^-1/4^
_refine_ls_extinction_method SHELXL
_refine_ls_goodness_of_fit_ref 1.04
_refine_ls_hydrogen_treatment mixed
_refine_ls_matrix_type full
_refine_ls_number_parameters 159
_refine_ls_number_reflns 2105
_refine_ls_number_restraints 0
_refine_ls_restrained_S_all 1.04
_refine_ls_R_factor_all 0.078
_refine_ls_R_factor_gt 0.066
_refine_ls_shift/su_max 0.001
_refine_ls_shift/su_mean 0.000
_refine_ls_structure_factor_coef Fsqd
_refine_ls_weighting_details 'calc w=1/[\s^2^(Fo^2^)+(0.1186P)^2^+0.0716P] where P=(Fo^2^+2Fc^2^)/3'
_refine_ls_weighting_scheme calc
_refine_ls_wR_factor_gt 0.173
_refine_ls_wR_factor_ref 0.185
_reflns_number_gt 1694
_reflns_number_total 2105
_reflns_threshold_expression I>2\s(I)
_cod_data_source_file tk2444.cif
_cod_data_source_block I
_cod_depositor_comments
;
The following automatic conversions were performed:
'_symmetry_cell_setting' value 'Triclinic' changed to 'triclinic'
according to '/home/saulius/struct/CIF-dictionaries/cif_core.dic'
dictionary named 'cif_core.dic' version 2.4.1 from 2010-06-29.

Automatic conversion script
Id: cif_fix_enum 1527 2010-12-29 10:47:43Z saulius 

The following automatic conversions were performed:

'_symmetry_cell_setting' value 'Triclinic' changed to 'triclinic'
according to /home/saulius/struct/CIF-dictionaries/cif_core.dic
dictionary named 'cif_core.dic' version 2.4.1 from 2010-06-29.

Automatic conversion script
Id: cif_fix_values 1715 2011-07-08 13:25:40Z adriana 
;
_cod_original_cell_volume 595.34(12)
_cod_database_code 2222159
_cod_database_fobs_code 2222159

loop_
_symmetry_equiv_pos_as_xyz
'x, y, z'
'-x, -y, -z'

loop_
_atom_site_type_symbol
_atom_site_label
_atom_site_fract_x
_atom_site_fract_y
_atom_site_fract_z
_atom_site_U_iso_or_equiv
_atom_site_adp_type
_atom_site_calc_flag
_atom_site_refinement_flags
_atom_site_occupancy
_atom_site_disorder_assembly
_atom_site_disorder_group
N N1 0.7262(3) 0.23792(17) -0.02359(16) 0.0296(4) Uani d . 1 . .
O O1 0.1593(3) 1.17994(15) 0.78559(16) 0.0418(5) Uani d . 1 . .
H H1 0.058(9) 1.200(5) 0.826(4) 0.107(15) Uiso d . 1 . .
O O2 0.2906(3) 0.47709(14) 0.32079(13) 0.0310(4) Uani d . 1 . .
O O3 0.6941(3) 0.11523(15) -0.04278(16) 0.0428(5) Uani d . 1 . .
O O4 0.8558(3) 0.30971(15) -0.07523(14) 0.0385(5) Uani d . 1 . .
C C1 0.0903(4) 1.0372(2) 0.7533(2) 0.0321(5) Uani d . 1 . .
H H1A -0.0980 1.0087 0.7153 0.039 Uiso calc R 1 . .
H H1B 0.1349 0.9954 0.8278 0.039 Uiso calc R 1 . .
C C2 0.2376(4) 0.9931(2) 0.6628(2) 0.0313(5) Uani d . 1 . .
H H2A 0.4248 1.0151 0.7046 0.038 Uiso calc R 1 . .
H H2B 0.2081 1.0444 0.5938 0.038 Uiso calc R 1 . .
C C3 0.1586(4) 0.8432(2) 0.6108(2) 0.0297(5) Uani d . 1 . .
H H3A 0.1895 0.7916 0.6795 0.036 Uiso calc R 1 . .
H H3B -0.0287 0.8209 0.5693 0.036 Uiso calc R 1 . .
C C4 0.3067(4) 0.8006(2) 0.51947(19) 0.0304(5) Uani d . 1 . .
H H4A 0.2806 0.8547 0.4525 0.036 Uiso calc R 1 . .
H H4B 0.4935 0.8207 0.5620 0.036 Uiso calc R 1 . .
C C5 0.2263(4) 0.6526(2) 0.46311(19) 0.0307(5) Uani d . 1 . .
H H5A 0.2555 0.5975 0.5292 0.037 Uiso calc R 1 . .
H H5B 0.0395 0.6314 0.4205 0.037 Uiso calc R 1 . .
C C6 0.3777(4) 0.6177(2) 0.37264(19) 0.0310(5) Uani d . 1 . .
H H6A 0.3505 0.6729 0.3064 0.037 Uiso calc R 1 . .
H H6B 0.5645 0.6365 0.4150 0.037 Uiso calc R 1 . .
C C11 0.4034(4) 0.4260(2) 0.23531(18) 0.0259(5) Uani d . 1 . .
C C12 0.5917(4) 0.5012(2) 0.19465(19) 0.0292(5) Uani d . 1 . .
H H12 0.6492 0.5948 0.2255 0.035 Uiso calc R 1 . .
C C13 0.6963(4) 0.4383(2) 0.10791(19) 0.0289(5) Uani d . 1 . .
H H13 0.8253 0.4886 0.0785 0.035 Uiso calc R 1 . .
C C14 0.6111(4) 0.3028(2) 0.06527(18) 0.0260(5) Uani d . 1 . .
C C15 0.4211(4) 0.2257(2) 0.10414(19) 0.0305(5) Uani d . 1 . .
H H15 0.3649 0.1321 0.0734 0.037 Uiso calc R 1 . .
C C16 0.3156(4) 0.2890(2) 0.18899(19) 0.0295(5) Uani d . 1 . .
H H16 0.1824 0.2389 0.2160 0.035 Uiso calc R 1 . .

loop_
_atom_site_aniso_label
_atom_site_aniso_U_11
_atom_site_aniso_U_22
_atom_site_aniso_U_33
_atom_site_aniso_U_12
_atom_site_aniso_U_13
_atom_site_aniso_U_23
N1 0.0340(9) 0.0249(9) 0.0317(9) 0.0102(7) 0.0134(8) -0.0030(7)
O1 0.0510(10) 0.0244(8) 0.0567(11) 0.0068(7) 0.0347(9) -0.0067(7)
O2 0.0334(8) 0.0262(8) 0.0349(8) 0.0050(6) 0.0182(7) -0.0067(6)
O3 0.0568(11) 0.0237(9) 0.0532(10) 0.0128(7) 0.0276(8) -0.0055(7)
O4 0.0477(10) 0.0330(9) 0.0428(9) 0.0097(7) 0.0290(8) 0.0012(6)
C1 0.0358(11) 0.0231(11) 0.0404(12) 0.0063(8) 0.0196(9) -0.0037(8)
C2 0.0319(11) 0.0290(12) 0.0348(11) 0.0060(9) 0.0171(9) -0.0043(9)
C3 0.0291(10) 0.0280(11) 0.0339(11) 0.0088(8) 0.0142(9) -0.0041(8)
C4 0.0298(10) 0.0289(11) 0.0340(11) 0.0071(9) 0.0153(9) -0.0037(8)
C5 0.0314(11) 0.0314(12) 0.0315(11) 0.0092(9) 0.0149(9) -0.0029(8)
C6 0.0366(11) 0.0260(11) 0.0322(11) 0.0080(9) 0.0168(9) -0.0057(8)
C11 0.0271(10) 0.0270(11) 0.0256(10) 0.0098(8) 0.0109(8) -0.0022(8)
C12 0.0338(11) 0.0227(10) 0.0317(11) 0.0054(8) 0.0141(8) -0.0040(8)
C13 0.0327(10) 0.0247(10) 0.0316(11) 0.0061(8) 0.0155(9) -0.0013(8)
C14 0.0292(10) 0.0246(11) 0.0258(10) 0.0098(8) 0.0108(8) -0.0030(8)
C15 0.0361(11) 0.0208(10) 0.0346(11) 0.0066(8) 0.0128(9) -0.0039(8)
C16 0.0316(10) 0.0242(11) 0.0343(11) 0.0038(8) 0.0160(9) -0.0011(8)

loop_
_atom_type_symbol
_atom_type_description
_atom_type_scat_dispersion_real
_atom_type_scat_dispersion_imag
_atom_type_scat_source
C C 0.0033 0.0016 'International Tables Vol C Tables 4.2.6.8 and 6.1.1.4'
H H 0.0000 0.0000 'International Tables Vol C Tables 4.2.6.8 and 6.1.1.4'
N N 0.0061 0.0033 'International Tables Vol C Tables 4.2.6.8 and 6.1.1.4'
O O 0.0106 0.0060 'International Tables Vol C Tables 4.2.6.8 and 6.1.1.4'

loop_
_geom_angle_atom_site_label_1
_geom_angle_atom_site_label_2
_geom_angle_atom_site_label_3
_geom_angle_site_symmetry_1
_geom_angle_site_symmetry_3
_geom_angle
_geom_angle_publ_flag
O3 N1 O4 . . 122.51(16) ?
O3 N1 C14 . . 119.32(17) ?
O4 N1 C14 . . 118.16(16) ?
C1 O1 H1 . . 105(3) ?
C11 O2 C6 . . 117.46(15) ?
O1 C1 C2 . . 108.19(17) ?
O1 C1 H1A . . 110.1 ?
C2 C1 H1A . . 110.1 ?
O1 C1 H1B . . 110.1 ?
C2 C1 H1B . . 110.1 ?
H1A C1 H1B . . 108.4 ?
C1 C2 C3 . . 113.07(17) ?
C1 C2 H2A . . 109.0 ?
C3 C2 H2A . . 109.0 ?
C1 C2 H2B . . 109.0 ?
C3 C2 H2B . . 109.0 ?
H2A C2 H2B . . 107.8 ?
C4 C3 C2 . . 112.49(18) ?
C4 C3 H3A . . 109.1 ?
C2 C3 H3A . . 109.1 ?
C4 C3 H3B . . 109.1 ?
C2 C3 H3B . . 109.1 ?
H3A C3 H3B . . 107.8 ?
C5 C4 C3 . . 113.70(17) ?
C5 C4 H4A . . 108.8 ?
C3 C4 H4A . . 108.8 ?
C5 C4 H4B . . 108.8 ?
C3 C4 H4B . . 108.8 ?
H4A C4 H4B . . 107.7 ?
C6 C5 C4 . . 110.92(17) ?
C6 C5 H5A . . 109.5 ?
C4 C5 H5A . . 109.5 ?
C6 C5 H5B . . 109.5 ?
C4 C5 H5B . . 109.5 ?
H5A C5 H5B . . 108.0 ?
O2 C6 C5 . . 108.46(17) ?
O2 C6 H6A . . 110.0 ?
C5 C6 H6A . . 110.0 ?
O2 C6 H6B . . 110.0 ?
C5 C6 H6B . . 110.0 ?
H6A C6 H6B . . 108.4 ?
O2 C11 C12 . . 123.92(18) ?
O2 C11 C16 . . 115.44(17) ?
C12 C11 C16 . . 120.64(17) ?
C11 C12 C13 . . 119.14(19) ?
C11 C12 H12 . . 120.4 ?
C13 C12 H12 . . 120.4 ?
C14 C13 C12 . . 119.37(19) ?
C14 C13 H13 . . 120.3 ?
C12 C13 H13 . . 120.3 ?
C13 C14 C15 . . 122.40(18) ?
C13 C14 N1 . . 118.70(18) ?
C15 C14 N1 . . 118.90(18) ?
C16 C15 C14 . . 118.02(18) ?
C16 C15 H15 . . 121.0 ?
C14 C15 H15 . . 121.0 ?
C15 C16 C11 . . 120.41(18) ?
C15 C16 H16 . . 119.8 ?
C11 C16 H16 . . 119.8 ?

loop_
_geom_bond_atom_site_label_1
_geom_bond_atom_site_label_2
_geom_bond_site_symmetry_2
_geom_bond_distance
_geom_bond_publ_flag
N1 O3 . 1.223(2) ?
N1 O4 . 1.228(2) ?
N1 C14 . 1.457(2) ?
O1 C1 . 1.425(2) ?
O1 H1 . 0.83(5) ?
O2 C11 . 1.362(2) ?
O2 C6 . 1.441(2) ?
C1 C2 . 1.516(3) ?
C1 H1A . 0.9900 ?
C1 H1B . 0.9900 ?
C2 C3 . 1.525(3) ?
C2 H2A . 0.9900 ?
C2 H2B . 0.9900 ?
C3 C4 . 1.522(3) ?
C3 H3A . 0.9900 ?
C3 H3B . 0.9900 ?
C4 C5 . 1.517(3) ?
C4 H4A . 0.9900 ?
C4 H4B . 0.9900 ?
C5 C6 . 1.506(3) ?
C5 H5A . 0.9900 ?
C5 H5B . 0.9900 ?
C6 H6A . 0.9900 ?
C6 H6B . 0.9900 ?
C11 C12 . 1.381(3) ?
C11 C16 . 1.395(3) ?
C12 C13 . 1.392(3) ?
C12 H12 . 0.9500 ?
C13 C14 . 1.373(3) ?
C13 H13 . 0.9500 ?
C14 C15 . 1.385(3) ?
C15 C16 . 1.381(3) ?
C15 H15 . 0.9500 ?
C16 H16 . 0.9500 ?

loop_
_geom_hbond_atom_site_label_D
_geom_hbond_atom_site_label_H
_geom_hbond_atom_site_label_A
_geom_hbond_site_symmetry_A
_geom_hbond_distance_DH
_geom_hbond_distance_HA
_geom_hbond_distance_DA
_geom_hbond_angle_DHA
O1 H1 O4 1_466 0.83(5) 2.10(5) 2.905(2) 163(4)

loop_
_geom_torsion_atom_site_label_1
_geom_torsion_atom_site_label_2
_geom_torsion_atom_site_label_3
_geom_torsion_atom_site_label_4
_geom_torsion_site_symmetry_1
_geom_torsion_site_symmetry_2
_geom_torsion_site_symmetry_3
_geom_torsion_site_symmetry_4
_geom_torsion
_geom_torsion_publ_flag
O1 C1 C2 C3 . . . . -173.95(17) ?
C1 C2 C3 C4 . . . . 179.61(18) ?
C2 C3 C4 C5 . . . . -178.18(17) ?
C3 C4 C5 C6 . . . . 179.28(17) ?
C11 O2 C6 C5 . . . . 179.40(16) ?
C4 C5 C6 O2 . . . . -179.08(16) ?
C6 O2 C11 C12 . . . . -1.1(3) ?
C6 O2 C11 C16 . . . . 179.11(16) ?
O2 C11 C12 C13 . . . . 179.23(18) ?
C16 C11 C12 C13 . . . . -1.0(3) ?
C11 C12 C13 C14 . . . . -0.4(3) ?
C12 C13 C14 C15 . . . . 0.9(3) ?
C12 C13 C14 N1 . . . . -178.77(17) ?
O3 N1 C14 C13 . . . . 164.72(18) ?
O4 N1 C14 C13 . . . . -14.2(3) ?
O3 N1 C14 C15 . . . . -14.9(3) ?
O4 N1 C14 C15 . . . . 166.11(19) ?
C13 C14 C15 C16 . . . . -0.1(3) ?
N1 C14 C15 C16 . . . . 179.60(18) ?
C14 C15 C16 C11 . . . . -1.3(3) ?
O2 C11 C16 C15 . . . . -178.36(18) ?
C12 C11 C16 C15 . . . . 1.8(3) ?

loop_
_cod_related_entry_id
_cod_related_entry_database
_cod_related_entry_code
1 ChemSpider 24742355
